data_4075716
loop_
_publ_author_name
'Tang, Yongjun'
'Zakharov, Lev N.'
'Rheingold, Arnold L.'
'Kemp, Richard A.'

_publ_section_title
;
 Synthesis and Structural Characterization of Magnesium Amide Complexes
 Containing &#x2212;N[(R)(SiMe3)] Ligands
;
_journal_issue 5
_journal_name_full Organometallics
_journal_page_first 836
_journal_paper_doi 10.1021/om049203c
_journal_volume 24
_journal_year 2005
_chemical_formula_sum 'C38 H56 Mg N2 Si4'
_chemical_formula_weight 677.52
_chemical_name_systematic
; 
 ? 
;
_space_group_IT_number 14
_symmetry_cell_setting monoclinic
_symmetry_space_group_name_Hall '-P 2yn'
_symmetry_space_group_name_H-M 'P 1 21/n 1'
_atom_sites_solution_hydrogens geom
_atom_sites_solution_primary direct
_atom_sites_solution_secondary difmap
_audit_creation_method SHELXL-97
_cell_angle_alpha 90.00
_cell_angle_beta 100.0690(10)
_cell_angle_gamma 90.00
_cell_formula_units_Z 4
_cell_length_a 12.8708(7)
_cell_length_b 17.1592(10)
_cell_length_c 18.2267(10)
_cell_measurement_reflns_used 5893
_cell_measurement_temperature 100(2)
_cell_measurement_theta_max 27.48
_cell_measurement_theta_min 2.27
_cell_volume 3963.4(4)
_computing_cell_refinement 'Bruker SMART'
_computing_data_collection 'Bruker SMART'
_computing_data_reduction 'Bruker SAINT'
_computing_molecular_graphics 'Bruker SHELXTL'
_computing_publication_material 'Bruker SHELXTL'
_computing_structure_refinement 'SHELXL-97 (Sheldrick, 1997)'
_computing_structure_solution 'SHELXS-97 (Sheldrick, 1990)'
_diffrn_ambient_temperature 100(2)
_diffrn_measured_fraction_theta_full 0.991
_diffrn_measured_fraction_theta_max 0.991
_diffrn_measurement_device_type 'CCD area detector'
_diffrn_measurement_method 'phi and omega scans'
_diffrn_radiation_monochromator graphite
_diffrn_radiation_source 'fine-focus sealed tube'
_diffrn_radiation_type MoK\a
_diffrn_radiation_wavelength 0.71073
_diffrn_reflns_av_R_equivalents 0.0295
_diffrn_reflns_av_sigmaI/netI 0.0396
_diffrn_reflns_limit_h_max 16
_diffrn_reflns_limit_h_min -12
_diffrn_reflns_limit_k_max 22
_diffrn_reflns_limit_k_min -22
_diffrn_reflns_limit_l_max 23
_diffrn_reflns_limit_l_min -23
_diffrn_reflns_number 24732
_diffrn_reflns_theta_full 27.49
_diffrn_reflns_theta_max 27.49
_diffrn_reflns_theta_min 1.64
_exptl_absorpt_coefficient_mu 0.193
_exptl_absorpt_correction_T_max 1.000
_exptl_absorpt_correction_T_min 0.857
_exptl_absorpt_correction_type multi-scan
_exptl_absorpt_process_details SADABS
_exptl_crystal_colour Colorless
_exptl_crystal_density_diffrn 1.135
_exptl_crystal_density_meas 0
_exptl_crystal_density_method 'not measured'
_exptl_crystal_description Block
_exptl_crystal_F_000 1464
_exptl_crystal_size_max 0.43
_exptl_crystal_size_mid 0.36
_exptl_crystal_size_min 0.35
_refine_diff_density_max 0.424
_refine_diff_density_min -0.253
_refine_diff_density_rms 0.059
_refine_ls_extinction_method none
_refine_ls_goodness_of_fit_ref 1.040
_refine_ls_hydrogen_treatment mixed
_refine_ls_matrix_type full
_refine_ls_number_parameters 630
_refine_ls_number_reflns 9032
_refine_ls_number_restraints 0
_refine_ls_restrained_S_all 1.040
_refine_ls_R_factor_all 0.0550
_refine_ls_R_factor_gt 0.0421
_refine_ls_shift/su_max 0.001
_refine_ls_shift/su_mean 0.000
_refine_ls_structure_factor_coef Fsqd
_refine_ls_weighting_details 'calc w=1/[\s^2^(Fo^2^)+(0.0635P)^2^+0.7624P] where P=(Fo^2^+2Fc^2^)/3'
_refine_ls_weighting_scheme calc
_refine_ls_wR_factor_gt 0.1063
_refine_ls_wR_factor_ref 0.1137
_reflns_number_gt 7316
_reflns_number_total 9032
_reflns_threshold_expression >2sigma(I)
_cod_data_source_file om049203csi20041216_122428.cif
_cod_data_source_block Compound_8
_cod_depositor_comments
;
The following automatic conversions were performed:

'_symmetry_cell_setting' value 'Monoclinic' changed to 'monoclinic'
according to /home/saulius/struct/CIF-dictionaries/cif_core.dic
dictionary named 'cif_core.dic' version 2.4.1 from
2010-06-29.

'_exptl_absorpt_correction_type' value 'Multi-scan'
changed to 'multi-scan' according to
/home/saulius/struct/CIF-dictionaries/cif_core.dic dictionary named
'cif_core.dic' version 2.4.1 from 2010-06-29.

Automatic conversion script
Id: cif_fix_values 1715 2011-07-08 13:25:40Z adriana 
;
_cod_original_sg_symbol_H-M P2(1)/n
_cod_database_code 4075716

loop_
_symmetry_equiv_pos_as_xyz
'x, y, z'
'-x+1/2, y+1/2, -z+1/2'
'-x, -y, -z'
'x-1/2, -y-1/2, z-1/2'

loop_
_atom_site_label
_atom_site_type_symbol
_atom_site_fract_x
_atom_site_fract_y
_atom_site_fract_z
_atom_site_U_iso_or_equiv
_atom_site_adp_type
_atom_site_occupancy
_atom_site_symmetry_multiplicity
_atom_site_calc_flag
Mg1 Mg 0.52201(4) 0.40963(3) 0.25097(3) 0.02233(13) Uani 1 1 d
Si1 Si 0.72127(4) 0.46817(3) 0.32919(2) 0.01991(11) Uani 1 1 d
Si2 Si 0.66866(4) 0.50658(3) 0.15753(3) 0.02379(12) Uani 1 1 d
Si3 Si 0.29762(3) 0.35772(2) 0.21678(2) 0.01813(11) Uani 1 1 d
Si4 Si 0.46163(4) 0.26838(3) 0.13980(3) 0.02289(11) Uani 1 1 d
N1 N 0.65267(11) 0.46725(8) 0.24101(7) 0.0202(3) Uani 1 1 d
N2 N 0.41700(10) 0.33902(8) 0.19323(7) 0.0205(3) Uani 1 1 d
C1 C 0.86259(14) 0.42895(11) 0.34227(11) 0.0322(4) Uani 1 1 d
C2 C 0.93611(18) 0.49251(15) 0.32235(19) 0.0530(6) Uani 1 1 d
C3 C 0.9024(2) 0.40023(18) 0.42228(15) 0.0530(6) Uani 1 1 d
C4 C 0.86808(18) 0.35985(13) 0.28969(15) 0.0412(5) Uani 1 1 d
C5 C 0.63787(13) 0.40168(9) 0.37996(9) 0.0211(3) Uani 1 1 d
C6 C 0.64209(16) 0.32004(11) 0.37488(11) 0.0323(4) Uani 1 1 d
C7 C 0.57879(17) 0.27191(10) 0.40937(11) 0.0349(4) Uani 1 1 d
C8 C 0.50800(14) 0.30355(10) 0.44968(9) 0.0262(4) Uani 1 1 d
C9 C 0.50040(14) 0.38322(11) 0.45486(10) 0.0288(4) Uani 1 1 d
C10 C 0.56371(14) 0.43145(10) 0.42017(10) 0.0275(4) Uani 1 1 d
C11 C 0.71839(14) 0.56745(10) 0.37457(9) 0.0242(4) Uani 1 1 d
C12 C 0.65410(14) 0.62543(11) 0.33779(11) 0.0281(4) Uani 1 1 d
C13 C 0.64518(16) 0.69841(11) 0.36938(12) 0.0357(5) Uani 1 1 d
C14 C 0.70212(18) 0.71502(12) 0.43921(12) 0.0391(5) Uani 1 1 d
C15 C 0.76625(19) 0.65902(12) 0.47709(11) 0.0419(5) Uani 1 1 d
C16 C 0.77455(17) 0.58615(12) 0.44527(11) 0.0333(4) Uani 1 1 d
C17 C 0.7454(2) 0.59968(14) 0.16307(13) 0.0467(6) Uani 1 1 d
C18 C 0.53552(17) 0.52993(12) 0.10289(11) 0.0330(4) Uani 1 1 d
C19 C 0.73455(19) 0.43861(13) 0.09975(12) 0.0383(5) Uani 1 1 d
C20 C 0.18606(13) 0.38501(9) 0.13678(9) 0.0231(3) Uani 1 1 d
C21 C 0.1335(2) 0.31238(12) 0.09816(13) 0.0408(5) Uani 1 1 d
C22 C 0.23058(16) 0.43349(12) 0.07875(11) 0.0318(4) Uani 1 1 d
C23 C 0.10049(16) 0.43473(13) 0.16352(12) 0.0345(4) Uani 1 1 d
C24 C 0.32128(12) 0.44756(9) 0.27832(9) 0.0200(3) Uani 1 1 d
C25 C 0.37060(13) 0.51328(9) 0.25405(9) 0.0228(3) Uani 1 1 d
C26 C 0.38908(14) 0.58081(10) 0.29696(10) 0.0249(4) Uani 1 1 d
C27 C 0.35799(15) 0.58415(10) 0.36553(10) 0.0282(4) Uani 1 1 d
C28 C 0.30789(16) 0.52080(11) 0.39070(11) 0.0318(4) Uani 1 1 d
C29 C 0.28992(15) 0.45380(10) 0.34819(10) 0.0265(4) Uani 1 1 d
C30 C 0.25413(13) 0.27902(9) 0.27788(9) 0.0208(3) Uani 1 1 d
C31 C 0.15591(15) 0.27874(10) 0.30061(10) 0.0260(4) Uani 1 1 d
C32 C 0.13043(16) 0.22507(10) 0.35210(10) 0.0289(4) Uani 1 1 d
C33 C 0.20325(16) 0.17001(10) 0.38224(10) 0.0288(4) Uani 1 1 d
C34 C 0.30072(16) 0.16781(11) 0.36029(11) 0.0317(4) Uani 1 1 d
C35 C 0.32568(15) 0.22164(10) 0.30902(10) 0.0269(4) Uani 1 1 d
C36 C 0.3807(2) 0.17764(13) 0.12706(18) 0.0454(6) Uani 1 1 d
C37 C 0.4712(2) 0.30214(13) 0.04356(11) 0.0377(5) Uani 1 1 d
C38 C 0.59771(16) 0.24008(12) 0.18530(12) 0.0310(4) Uani 1 1 d
H2A H 0.9134(19) 0.5102(13) 0.2683(14) 0.048(7) Uiso 1 1 d
H2B H 1.016(2) 0.4761(15) 0.3331(15) 0.069(8) Uiso 1 1 d
H2C H 0.9374(18) 0.5365(14) 0.3566(13) 0.047(6) Uiso 1 1 d
H3A H 0.973(2) 0.3809(16) 0.4267(15) 0.070(8) Uiso 1 1 d
H3B H 0.855(3) 0.357(2) 0.4415(19) 0.105(12) Uiso 1 1 d
H3C H 0.9079(19) 0.4416(15) 0.4540(14) 0.050(7) Uiso 1 1 d
H4A H 0.938(2) 0.3421(14) 0.2922(13) 0.057(7) Uiso 1 1 d
H4B H 0.840(2) 0.3722(17) 0.2382(16) 0.073(9) Uiso 1 1 d
H4C H 0.8257(19) 0.3125(14) 0.2979(13) 0.052(7) Uiso 1 1 d
H6 H 0.6889(16) 0.2980(11) 0.3464(11) 0.034(5) Uiso 1 1 d
H7 H 0.5856(17) 0.2152(12) 0.4055(11) 0.040(6) Uiso 1 1 d
H8 H 0.4654(16) 0.2701(12) 0.4725(11) 0.034(5) Uiso 1 1 d
H9 H 0.4540(17) 0.4065(12) 0.4806(12) 0.039(6) Uiso 1 1 d
H10 H 0.5561(16) 0.4873(12) 0.4237(11) 0.033(5) Uiso 1 1 d
H12 H 0.6172(15) 0.6160(11) 0.2937(11) 0.028(5) Uiso 1 1 d
H13 H 0.6012(18) 0.7353(13) 0.3418(12) 0.040(6) Uiso 1 1 d
H14 H 0.6951(17) 0.7628(13) 0.4588(12) 0.038(6) Uiso 1 1 d
H15 H 0.810(2) 0.6696(15) 0.5246(15) 0.068(8) Uiso 1 1 d
H16 H 0.8135(17) 0.5516(12) 0.4727(12) 0.037(6) Uiso 1 1 d
H17A H 0.815(2) 0.5948(17) 0.1903(17) 0.075(9) Uiso 1 1 d
H17B H 0.718(2) 0.6422(16) 0.1893(15) 0.064(8) Uiso 1 1 d
H17C H 0.753(2) 0.6154(16) 0.1137(16) 0.074(8) Uiso 1 1 d
H18A H 0.5433(17) 0.5469(13) 0.0543(13) 0.045(6) Uiso 1 1 d
H18B H 0.4869(17) 0.4857(12) 0.0957(11) 0.038(6) Uiso 1 1 d
H18C H 0.5073(19) 0.5724(14) 0.1288(13) 0.052(7) Uiso 1 1 d
H19A H 0.811(2) 0.4330(15) 0.1209(15) 0.064(8) Uiso 1 1 d
H19B H 0.7006(19) 0.3875(15) 0.0948(13) 0.056(7) Uiso 1 1 d
H19C H 0.727(2) 0.4573(14) 0.0492(15) 0.059(7) Uiso 1 1 d
H21A H 0.075(2) 0.3285(14) 0.0597(14) 0.052(7) Uiso 1 1 d
H21B H 0.181(2) 0.2816(15) 0.0776(14) 0.058(7) Uiso 1 1 d
H21C H 0.100(2) 0.2801(14) 0.1324(14) 0.058(7) Uiso 1 1 d
H22A H 0.2850(19) 0.4074(14) 0.0600(13) 0.050(7) Uiso 1 1 d
H22B H 0.2623(16) 0.4855(12) 0.1011(11) 0.034(5) Uiso 1 1 d
H22C H 0.1743(17) 0.4450(12) 0.0379(12) 0.036(5) Uiso 1 1 d
H23A H 0.0689(18) 0.4069(13) 0.1977(13) 0.045(6) Uiso 1 1 d
H23B H 0.0526(17) 0.4487(12) 0.1222(12) 0.037(6) Uiso 1 1 d
H23C H 0.1293(18) 0.4818(14) 0.1916(13) 0.046(6) Uiso 1 1 d
H25 H 0.3888(15) 0.5132(11) 0.2063(11) 0.027(5) Uiso 1 1 d
H26 H 0.4196(15) 0.6228(11) 0.2788(10) 0.027(5) Uiso 1 1 d
H27 H 0.3701(16) 0.6303(12) 0.3936(11) 0.034(5) Uiso 1 1 d
H28 H 0.2863(19) 0.5235(13) 0.4391(14) 0.052(7) Uiso 1 1 d
H29 H 0.2567(15) 0.4112(11) 0.3685(11) 0.030(5) Uiso 1 1 d
H31 H 0.1069(16) 0.3155(11) 0.2818(10) 0.028(5) Uiso 1 1 d
H32 H 0.0620(15) 0.2268(10) 0.3654(10) 0.020(4) Uiso 1 1 d
H33 H 0.1873(16) 0.1333(12) 0.4184(11) 0.035(5) Uiso 1 1 d
H34 H 0.3530(16) 0.1285(12) 0.3828(11) 0.035(5) Uiso 1 1 d
H35 H 0.3918(16) 0.2201(11) 0.2985(10) 0.027(5) Uiso 1 1 d
H36A H 0.311(3) 0.1886(17) 0.1014(17) 0.086(10) Uiso 1 1 d
H36B H 0.4136(19) 0.1392(14) 0.0982(13) 0.052(7) Uiso 1 1 d
H36C H 0.378(2) 0.1566(15) 0.1699(15) 0.057(8) Uiso 1 1 d
H37A H 0.514(2) 0.3504(15) 0.0446(14) 0.059(7) Uiso 1 1 d
H37B H 0.401(2) 0.3113(15) 0.0131(14) 0.062(8) Uiso 1 1 d
H37C H 0.5027(18) 0.2640(13) 0.0218(12) 0.042(6) Uiso 1 1 d
H38A H 0.5957(18) 0.2164(13) 0.2309(13) 0.045(6) Uiso 1 1 d
H38B H 0.6249(17) 0.2044(13) 0.1570(12) 0.041(6) Uiso 1 1 d
H38C H 0.6456(17) 0.2850(13) 0.1947(11) 0.038(6) Uiso 1 1 d

loop_
_atom_site_aniso_label
_atom_site_aniso_U_11
_atom_site_aniso_U_22
_atom_site_aniso_U_33
_atom_site_aniso_U_23
_atom_site_aniso_U_13
_atom_site_aniso_U_12
Mg1 0.0232(3) 0.0223(3) 0.0220(3) 0.0001(2) 0.0053(2) -0.0029(2)
Si1 0.0192(2) 0.0218(2) 0.0190(2) 0.00094(17) 0.00401(17) -0.00092(17)
Si2 0.0311(3) 0.0225(2) 0.0192(2) -0.00007(18) 0.00847(19) -0.00683(19)
Si3 0.0190(2) 0.0158(2) 0.0197(2) -0.00002(16) 0.00385(17) 0.00015(16)
Si4 0.0238(2) 0.0186(2) 0.0275(2) -0.00371(18) 0.00794(19) 0.00022(18)
N1 0.0214(7) 0.0218(6) 0.0180(7) 0.0000(5) 0.0054(5) -0.0026(5)
N2 0.0200(7) 0.0189(6) 0.0235(7) -0.0017(5) 0.0063(5) 0.0001(5)
C1 0.0189(9) 0.0364(10) 0.0412(11) 0.0043(8) 0.0049(8) 0.0009(7)
C2 0.0263(11) 0.0452(13) 0.091(2) 0.0009(14) 0.0196(12) -0.0034(10)
C3 0.0360(13) 0.0672(17) 0.0496(14) 0.0087(13) -0.0102(11) 0.0152(12)
C4 0.0276(11) 0.0386(11) 0.0607(15) 0.0016(10) 0.0171(10) 0.0105(9)
C5 0.0209(8) 0.0248(8) 0.0169(8) 0.0009(6) 0.0010(6) -0.0013(6)
C6 0.0399(11) 0.0274(9) 0.0350(10) -0.0032(8) 0.0216(9) 0.0002(8)
C7 0.0451(12) 0.0207(8) 0.0437(11) 0.0006(8) 0.0214(9) -0.0012(8)
C8 0.0265(9) 0.0295(9) 0.0240(9) 0.0061(7) 0.0087(7) -0.0019(7)
C9 0.0252(9) 0.0316(9) 0.0322(10) 0.0000(8) 0.0122(8) 0.0033(7)
C10 0.0259(9) 0.0221(8) 0.0359(10) 0.0015(7) 0.0093(8) 0.0031(7)
C11 0.0266(9) 0.0262(8) 0.0222(8) -0.0024(7) 0.0106(7) -0.0075(7)
C12 0.0257(9) 0.0298(9) 0.0300(10) -0.0062(8) 0.0080(8) -0.0037(7)
C13 0.0333(10) 0.0274(9) 0.0512(12) -0.0058(9) 0.0204(9) -0.0024(8)
C14 0.0510(13) 0.0307(10) 0.0448(12) -0.0173(9) 0.0338(10) -0.0199(9)
C15 0.0627(14) 0.0406(11) 0.0259(10) -0.0084(9) 0.0174(10) -0.0271(11)
C16 0.0434(12) 0.0336(10) 0.0238(9) 0.0007(8) 0.0081(8) -0.0147(9)
C17 0.0665(17) 0.0420(12) 0.0328(12) 0.0005(10) 0.0121(11) -0.0290(12)
C18 0.0423(12) 0.0341(10) 0.0224(9) 0.0057(8) 0.0050(8) -0.0007(9)
C19 0.0488(13) 0.0406(11) 0.0309(11) 0.0003(9) 0.0224(10) -0.0006(10)
C20 0.0226(8) 0.0225(8) 0.0230(8) 0.0011(7) 0.0009(7) 0.0004(7)
C21 0.0447(13) 0.0306(10) 0.0395(12) -0.0027(9) -0.0136(10) -0.0053(10)
C22 0.0306(10) 0.0377(10) 0.0260(9) 0.0092(8) 0.0020(8) 0.0032(9)
C23 0.0285(10) 0.0405(11) 0.0337(11) 0.0074(9) 0.0034(8) 0.0110(9)
C24 0.0193(8) 0.0193(7) 0.0211(8) 0.0006(6) 0.0026(6) 0.0018(6)
C25 0.0252(9) 0.0222(8) 0.0211(8) 0.0018(7) 0.0040(7) 0.0009(7)
C26 0.0273(9) 0.0172(7) 0.0289(9) 0.0033(7) 0.0011(7) 0.0009(7)
C27 0.0307(10) 0.0201(8) 0.0327(10) -0.0068(7) 0.0021(8) 0.0043(7)
C28 0.0408(11) 0.0307(9) 0.0259(9) -0.0055(8) 0.0117(8) 0.0009(8)
C29 0.0324(10) 0.0230(8) 0.0253(9) -0.0001(7) 0.0084(7) -0.0021(7)
C30 0.0242(8) 0.0172(7) 0.0209(8) -0.0008(6) 0.0035(6) -0.0016(6)
C31 0.0290(9) 0.0207(8) 0.0295(9) -0.0001(7) 0.0087(7) 0.0010(7)
C32 0.0338(10) 0.0254(8) 0.0307(9) -0.0038(7) 0.0142(8) -0.0063(8)
C33 0.0424(11) 0.0232(8) 0.0213(9) -0.0002(7) 0.0065(8) -0.0098(8)
C34 0.0357(10) 0.0239(8) 0.0333(10) 0.0058(8) -0.0001(8) -0.0017(8)
C35 0.0236(9) 0.0250(8) 0.0315(9) 0.0034(7) 0.0030(7) -0.0012(7)
C36 0.0420(13) 0.0281(10) 0.0714(17) -0.0177(11) 0.0250(12) -0.0090(9)
C37 0.0534(14) 0.0337(10) 0.0269(10) -0.0050(8) 0.0095(9) 0.0092(10)
C38 0.0306(10) 0.0308(9) 0.0339(10) -0.0010(8) 0.0117(8) 0.0086(8)

loop_
_atom_type_symbol
_atom_type_description
_atom_type_scat_dispersion_real
_atom_type_scat_dispersion_imag
_atom_type_scat_source
C C 0.0033 0.0016 'International Tables Vol C Tables 4.2.6.8 and 6.1.1.4'
H H 0.0000 0.0000 'International Tables Vol C Tables 4.2.6.8 and 6.1.1.4'
N N 0.0061 0.0033 'International Tables Vol C Tables 4.2.6.8 and 6.1.1.4'
Mg Mg 0.0486 0.0363 'International Tables Vol C Tables 4.2.6.8 and 6.1.1.4'
Si Si 0.0817 0.0704 'International Tables Vol C Tables 4.2.6.8 and 6.1.1.4'

loop_
_geom_angle_atom_site_label_1
_geom_angle_atom_site_label_2
_geom_angle_atom_site_label_3
_geom_angle
N2 Mg1 N1 140.15(6)
N2 Mg1 C5 133.73(6)
N1 Mg1 C5 75.15(5)
N2 Mg1 C25 89.19(6)
N1 Mg1 C25 107.80(6)
C5 Mg1 C25 109.24(6)
N2 Mg1 C24 70.73(5)
N1 Mg1 C24 136.45(6)
C5 Mg1 C24 104.90(5)
C25 Mg1 C24 29.74(5)
N2 Mg1 Si1 160.36(5)
N1 Mg1 Si1 34.82(4)
C5 Mg1 Si1 40.55(4)
C25 Mg1 Si1 110.45(4)
C24 Mg1 Si1 126.89(4)
N2 Mg1 Si3 32.69(4)
N1 Mg1 Si3 159.07(5)
C5 Mg1 Si3 124.32(4)
C25 Mg1 Si3 61.01(4)
C24 Mg1 Si3 38.23(3)
Si1 Mg1 Si3 161.99(2)
N2 Mg1 Si4 28.56(4)
N1 Mg1 Si4 116.06(4)
C5 Mg1 Si4 125.84(4)
C25 Mg1 Si4 115.38(4)
C24 Mg1 Si4 99.29(4)
Si1 Mg1 Si4 132.79(2)
Si3 Mg1 Si4 61.150(16)
N2 Mg1 Si2 116.42(4)
N1 Mg1 Si2 27.12(4)
C5 Mg1 Si2 102.26(4)
C25 Mg1 Si2 99.56(4)
C24 Mg1 Si2 128.36(4)
Si1 Mg1 Si2 61.902(16)
Si3 Mg1 Si2 132.85(2)
Si4 Mg1 Si2 99.092(19)
N1 Si1 C11 112.06(7)
N1 Si1 C5 102.12(7)
C11 Si1 C5 105.63(7)
N1 Si1 C1 116.18(8)
C11 Si1 C1 110.61(8)
C5 Si1 C1 109.36(8)
N1 Si1 Mg1 42.05(5)
C11 Si1 Mg1 116.37(6)
C5 Si1 Mg1 60.41(5)
C1 Si1 Mg1 132.96(6)
N1 Si2 C18 108.49(8)
N1 Si2 C19 113.07(8)
C18 Si2 C19 107.30(10)
N1 Si2 C17 115.69(9)
C18 Si2 C17 105.76(12)
C19 Si2 C17 106.00(12)
N1 Si2 Mg1 31.99(5)
C18 Si2 Mg1 79.91(6)
C19 Si2 Mg1 109.95(7)
C17 Si2 Mg1 139.95(8)
N2 Si3 C30 112.78(7)
N2 Si3 C24 104.13(7)
C30 Si3 C24 105.34(7)
N2 Si3 C20 116.41(7)
C30 Si3 C20 111.22(7)
C24 Si3 C20 105.80(7)
N2 Si3 Mg1 38.98(5)
C30 Si3 Mg1 117.68(5)
C24 Si3 Mg1 65.47(5)
C20 Si3 Mg1 130.93(5)
N2 Si4 C36 115.18(9)
N2 Si4 C38 108.23(8)
C36 Si4 C38 107.36(11)
N2 Si4 C37 113.37(8)
C36 Si4 C37 105.57(12)
C38 Si4 C37 106.67(10)
N2 Si4 Mg1 33.42(5)
C36 Si4 Mg1 141.97(9)
C38 Si4 Mg1 78.96(7)
C37 Si4 Mg1 108.28(7)
Si1 N1 Si2 135.83(8)
Si1 N1 Mg1 103.13(7)
Si2 N1 Mg1 120.89(8)
Si3 N2 Si4 133.25(8)
Si3 N2 Mg1 108.34(7)
Si4 N2 Mg1 118.02(7)
C2 C1 C4 107.76(18)
C2 C1 C3 109.7(2)
C4 C1 C3 107.48(19)
C2 C1 Si1 109.49(14)
C4 C1 Si1 109.90(14)
C3 C1 Si1 112.44(15)
C1 C2 H2A 110.8(13)
C1 C2 H2B 113.0(15)
H2A C2 H2B 111(2)
C1 C2 H2C 109.9(14)
H2A C2 H2C 110.9(19)
H2B C2 H2C 100(2)
C1 C3 H3A 110.1(16)
C1 C3 H3B 115.1(19)
H3A C3 H3B 109(2)
C1 C3 H3C 109.1(16)
H3A C3 H3C 104(2)
H3B C3 H3C 109(2)
C1 C4 H4A 111.4(15)
C1 C4 H4B 112.7(17)
H4A C4 H4B 108(2)
C1 C4 H4C 116.5(13)
H4A C4 H4C 105.8(19)
H4B C4 H4C 102(2)
C10 C5 C6 115.89(15)
C10 C5 Si1 121.88(12)
C6 C5 Si1 122.09(12)
C10 C5 Mg1 96.93(11)
C6 C5 Mg1 90.90(11)
Si1 C5 Mg1 79.04(6)
C7 C6 C5 122.11(16)
C7 C6 H6 119.7(12)
C5 C6 H6 118.2(12)
C8 C7 C6 120.20(17)
C8 C7 H7 120.4(12)
C6 C7 H7 119.4(12)
C9 C8 C7 119.33(16)
C9 C8 H8 121.5(12)
C7 C8 H8 119.1(12)
C8 C9 C10 120.45(16)
C8 C9 H9 122.1(13)
C10 C9 H9 117.4(13)
C9 C10 C5 121.98(16)
C9 C10 H10 119.1(12)
C5 C10 H10 119.0(12)
C12 C11 C16 116.62(17)
C12 C11 Si1 119.22(13)
C16 C11 Si1 124.11(14)
C11 C12 C13 122.02(19)
C11 C12 H12 119.5(13)
C13 C12 H12 118.4(13)
C14 C13 C12 119.8(2)
C14 C13 H13 121.9(13)
C12 C13 H13 118.2(14)
C15 C14 C13 119.62(18)
C15 C14 H14 121.9(14)
C13 C14 H14 118.4(14)
C14 C15 C16 120.2(2)
C14 C15 H15 121.6(16)
C16 C15 H15 118.1(16)
C15 C16 C11 121.7(2)
C15 C16 H16 116.7(14)
C11 C16 H16 121.5(14)
Si2 C17 H17A 113.2(18)
Si2 C17 H17B 115.9(15)
H17A C17 H17B 101(2)
Si2 C17 H17C 109.3(17)
H17A C17 H17C 106(2)
H17B C17 H17C 111(2)
Si2 C18 H18A 109.0(13)
Si2 C18 H18B 114.2(12)
H18A C18 H18B 106.4(18)
Si2 C18 H18C 106.7(15)
H18A C18 H18C 109.3(19)
H18B C18 H18C 111.2(18)
Si2 C19 H19A 110.9(15)
Si2 C19 H19B 111.9(14)
H19A C19 H19B 110(2)
Si2 C19 H19C 110.4(14)
H19A C19 H19C 109(2)
H19B C19 H19C 104(2)
C21 C20 C22 108.24(16)
C21 C20 C23 108.32(17)
C22 C20 C23 106.99(15)
C21 C20 Si3 111.29(12)
C22 C20 Si3 109.67(12)
C23 C20 Si3 112.15(12)
C20 C21 H21A 108.9(14)
C20 C21 H21B 112.1(16)
H21A C21 H21B 110(2)
C20 C21 H21C 111.8(14)
H21A C21 H21C 104(2)
H21B C21 H21C 109(2)
C20 C22 H22A 112.5(14)
C20 C22 H22B 111.5(11)
H22A C22 H22B 106.5(18)
C20 C22 H22C 108.8(12)
H22A C22 H22C 108.8(18)
H22B C22 H22C 108.6(16)
C20 C23 H23A 110.4(14)
C20 C23 H23B 107.5(13)
H23A C23 H23B 111.9(19)
C20 C23 H23C 113.0(13)
H23A C23 H23C 103.9(19)
H23B C23 H23C 110.2(18)
C25 C24 C29 116.23(15)
C25 C24 Si3 120.05(12)
C29 C24 Si3 123.71(12)
C25 C24 Mg1 69.35(9)
C29 C24 Mg1 126.92(12)
Si3 C24 Mg1 76.30(5)
C26 C25 C24 122.21(16)
C26 C25 Mg1 121.08(12)
C24 C25 Mg1 80.91(10)
C26 C25 H25 118.4(11)
C24 C25 H25 119.4(11)
Mg1 C25 H25 71.0(12)
C27 C26 C25 119.66(16)
C27 C26 H26 120.6(12)
C25 C26 H26 119.7(12)
C26 C27 C28 119.62(16)
C26 C27 H27 118.8(12)
C28 C27 H27 121.6(12)
C27 C28 C29 120.64(17)
C27 C28 H28 119.2(14)
C29 C28 H28 120.2(14)
C28 C29 C24 121.63(16)
C28 C29 H29 117.5(11)
C24 C29 H29 120.8(11)
C31 C30 C35 116.28(15)
C31 C30 Si3 123.49(12)
C35 C30 Si3 119.91(13)
C32 C31 C30 122.22(17)
C32 C31 H31 118.7(12)
C30 C31 H31 119.1(12)
C33 C32 C31 119.89(17)
C33 C32 H32 121.0(11)
C31 C32 H32 119.1(11)
C32 C33 C34 119.51(17)
C32 C33 H33 120.8(12)
C34 C33 H33 119.6(12)
C33 C34 C35 120.28(18)
C33 C34 H34 118.9(11)
C35 C34 H34 120.8(12)
C34 C35 C30 121.81(17)
C34 C35 H35 117.3(12)
C30 C35 H35 120.8(12)
Si4 C36 H36A 110.8(18)
Si4 C36 H36B 110.1(13)
H36A C36 H36B 109(2)
Si4 C36 H36C 110.4(17)
H36A C36 H36C 109(2)
H36B C36 H36C 107(2)
Si4 C37 H37A 111.6(14)
Si4 C37 H37B 112.1(14)
H37A C37 H37B 109(2)
Si4 C37 H37C 107.3(14)
H37A C37 H37C 109.0(19)
H37B C37 H37C 108(2)
Si4 C38 H38A 109.9(14)
Si4 C38 H38B 110.3(14)
H38A C38 H38B 106.7(18)
Si4 C38 H38C 112.7(13)
H38A C38 H38C 107.5(18)
H38B C38 H38C 109.6(18)

loop_
_geom_bond_atom_site_label_1
_geom_bond_atom_site_label_2
_geom_bond_distance
Mg1 N2 1.9761(15)
Mg1 N1 1.9863(14)
Mg1 C5 2.5581(17)
Mg1 C25 2.6462(18)
Mg1 C24 2.7924(17)
Mg1 Si1 2.8881(7)
Mg1 Si3 2.9822(7)
Mg1 Si4 3.1676(7)
Mg1 Si2 3.2178(7)
Si1 N1 1.6932(14)
Si1 C11 1.8969(17)
Si1 C5 1.9125(16)
Si1 C1 1.9148(19)
Si2 N1 1.7094(13)
Si2 C18 1.869(2)
Si2 C19 1.871(2)
Si2 C17 1.871(2)
Si3 N2 1.6967(14)
Si3 C30 1.8960(16)
Si3 C24 1.8996(16)
Si3 C20 1.9170(17)
Si4 N2 1.7156(13)
Si4 C36 1.865(2)
Si4 C38 1.866(2)
Si4 C37 1.872(2)
C1 C2 1.529(3)
C1 C4 1.534(3)
C1 C3 1.540(3)
C2 H2A 1.02(2)
C2 H2B 1.05(3)
C2 H2C 0.98(2)
C3 H3A 0.96(3)
C3 H3B 1.05(4)
C3 H3C 0.91(3)
C4 H4A 0.95(3)
C4 H4B 0.97(3)
C4 H4C 1.00(3)
C5 C10 1.398(2)
C5 C6 1.406(2)
C6 C7 1.386(3)
C6 H6 0.94(2)
C7 C8 1.378(3)
C7 H7 0.98(2)
C8 C9 1.375(2)
C8 H8 0.94(2)
C9 C10 1.389(2)
C9 H9 0.91(2)
C10 H10 0.97(2)
C11 C12 1.389(3)
C11 C16 1.400(3)
C12 C13 1.391(3)
C12 H12 0.87(2)
C13 C14 1.383(3)
C13 H13 0.94(2)
C14 C15 1.372(3)
C14 H14 0.90(2)
C15 C16 1.390(3)
C15 H15 0.96(3)
C16 H16 0.87(2)
C17 H17A 0.95(3)
C17 H17B 0.97(3)
C17 H17C 0.96(3)
C18 H18A 0.95(2)
C18 H18B 0.98(2)
C18 H18C 0.97(2)
C19 H19A 1.00(3)
C19 H19B 0.98(3)
C19 H19C 0.97(3)
C20 C21 1.530(2)
C20 C22 1.533(2)
C20 C23 1.538(2)
C21 H21A 0.97(3)
C21 H21B 0.94(3)
C21 H21C 0.99(2)
C22 H22A 0.94(2)
C22 H22B 1.04(2)
C22 H22C 0.96(2)
C23 H23A 0.93(2)
C23 H23B 0.92(2)
C23 H23C 0.99(2)
C24 C25 1.403(2)
C24 C29 1.406(2)
C25 C26 1.395(2)
C25 H25 0.941(19)
C26 C27 1.379(2)
C26 H26 0.910(19)
C27 C28 1.383(3)
C27 H27 0.94(2)
C28 C29 1.383(2)
C28 H28 0.97(2)
C29 H29 0.954(19)
C30 C31 1.397(2)
C30 C35 1.399(2)
C31 C32 1.394(2)
C31 H31 0.92(2)
C32 C33 1.376(3)
C32 H32 0.954(18)
C33 C34 1.382(3)
C33 H33 0.96(2)
C34 C35 1.391(2)
C34 H34 0.99(2)
C35 H35 0.905(19)
C36 H36A 0.96(3)
C36 H36B 0.98(2)
C36 H36C 0.87(3)
C37 H37A 0.99(3)
C37 H37B 0.98(3)
C37 H37C 0.90(2)
C38 H38A 0.93(2)
C38 H38B 0.91(2)
C38 H38C 0.98(2)

loop_
_cod_related_entry_id
_cod_related_entry_database
_cod_related_entry_code
1 ChemSpider 30659816
